data_4326028
loop_
_publ_author_name
'Yumei Lin'
'Stefanie Dehnen'

_publ_section_title
;
 [BMIm]4[Sn9Se20]: Ionothermal Synthesis of a Selenidostannate with a 3D
 Open-Framework Structure
;
_journal_name_full 'Inorganic Chemistry'
_journal_page_first 7913
_journal_page_last 7915
_journal_paper_doi 10.1021/ic200697k
_journal_volume 50
_journal_year 2011
_chemical_formula_moiety 'Se14 Sn6, 4(C8H15N2)'
_chemical_formula_sum 'C32 H60 N8 Se14 Sn6'
_chemical_formula_weight 2374.46
_chemical_name_systematic
; 
 ? 
;
_space_group_IT_number 9
_symmetry_cell_setting monoclinic
_symmetry_space_group_name_Hall 'C -2yc'
_symmetry_space_group_name_H-M 'C 1 c 1'
_atom_sites_solution_hydrogens geom
_atom_sites_solution_primary direct
_atom_sites_solution_secondary difmap
_audit_creation_method SHELXL-97
_cell_angle_alpha 90.00
_cell_angle_beta 106.25(3)
_cell_angle_gamma 90.00
_cell_formula_units_Z 4
_cell_length_a 13.938(3)
_cell_length_b 24.075(5)
_cell_length_c 18.854(4)
_cell_measurement_reflns_used 42783
_cell_measurement_temperature 193(2)
_cell_measurement_theta_max 54.78
_cell_measurement_theta_min 1.91
_cell_volume 6074(2)
_computing_structure_refinement 'SHELXL-97 (Sheldrick, 1997)'
_computing_structure_solution 'SHELXS-97 (Sheldrick, 1990)'
_diffrn_ambient_temperature 193(2)
_diffrn_measured_fraction_theta_full 0.996
_diffrn_measured_fraction_theta_max 0.996
_diffrn_measurement_device_type 'STOE IPDS-2'
_diffrn_measurement_method \w
_diffrn_radiation_monochromator graphite
_diffrn_radiation_source 'fine-focus sealed tube'
_diffrn_radiation_type MoK\a
_diffrn_radiation_wavelength 0.71073
_diffrn_reflns_av_R_equivalents 0.0855
_diffrn_reflns_av_sigmaI/netI 0.0575
_diffrn_reflns_limit_h_max 16
_diffrn_reflns_limit_h_min -16
_diffrn_reflns_limit_k_max 28
_diffrn_reflns_limit_k_min -28
_diffrn_reflns_limit_l_max 22
_diffrn_reflns_limit_l_min -22
_diffrn_reflns_number 35447
_diffrn_reflns_theta_full 25.00
_diffrn_reflns_theta_max 25.00
_diffrn_reflns_theta_min 3.57
_diffrn_standards_number 0
_exptl_absorpt_coefficient_mu 10.851
_exptl_absorpt_correction_T_max 0.4381
_exptl_absorpt_correction_T_min 0.1750
_exptl_absorpt_correction_type numerical
_exptl_crystal_colour orange
_exptl_crystal_density_diffrn 2.597
_exptl_crystal_description block
_exptl_crystal_F_000 4336
_exptl_crystal_size_max 0.2
_exptl_crystal_size_mid 0.15
_exptl_crystal_size_min 0.12
_refine_diff_density_max 1.333
_refine_diff_density_min -1.635
_refine_diff_density_rms 0.203
_refine_ls_abs_structure_details 'Flack H D (1983), Acta Cryst. A39, 876-881'
_refine_ls_abs_structure_Flack 0.013(7)
_refine_ls_extinction_method none
_refine_ls_goodness_of_fit_ref 1.012
_refine_ls_hydrogen_treatment constr
_refine_ls_matrix_type full
_refine_ls_number_parameters 596
_refine_ls_number_reflns 10683
_refine_ls_number_restraints 39
_refine_ls_restrained_S_all 1.011
_refine_ls_R_factor_all 0.0354
_refine_ls_R_factor_gt 0.0337
_refine_ls_shift/su_max 0.046
_refine_ls_shift/su_mean 0.001
_refine_ls_structure_factor_coef Fsqd
_refine_ls_weighting_details 'calc w=1/[\s^2^(Fo^2^)+(0.0589P)^2^+0.0000P] where P=(Fo^2^+2Fc^2^)/3'
_refine_ls_weighting_scheme calc
_refine_ls_wR_factor_gt 0.0812
_refine_ls_wR_factor_ref 0.0852
_reflns_number_gt 10345
_reflns_number_total 10683
_reflns_threshold_expression >2sigma(I)
_cod_data_source_file ic200697k_si_003.cif
_cod_data_source_block lym
_cod_original_sg_symbol_Hall C-2yc
_cod_database_code 4326028

loop_
_symmetry_equiv_pos_as_xyz
'x, y, z'
'x, -y, z+1/2'
'x+1/2, y+1/2, z'
'x+1/2, -y+1/2, z+1/2'

loop_
_atom_site_label
_atom_site_type_symbol
_atom_site_fract_x
_atom_site_fract_y
_atom_site_fract_z
_atom_site_U_iso_or_equiv
_atom_site_adp_type
_atom_site_occupancy
_atom_site_symmetry_multiplicity
_atom_site_calc_flag
_atom_site_refinement_flags
_atom_site_disorder_assembly
_atom_site_disorder_group
Sn1 Sn 0.06311(4) 0.05095(2) 0.50523(3) 0.01186(11) Uani 1 1 d . . .
Sn2 Sn 0.06127(4) 0.20484(2) 0.49387(3) 0.01255(12) Uani 1 1 d . . .
Sn3 Sn -0.06118(4) 0.34263(2) 0.50427(3) 0.01228(11) Uani 1 1 d . . .
Sn4 Sn 0.20021(4) 0.34129(2) 0.48685(3) 0.01156(11) Uani 1 1 d . . .
Sn5 Sn 0.43531(4) 0.41433(2) 0.49807(3) 0.01137(11) Uani 1 1 d . . .
Sn6 Sn 0.71294(4) 0.41614(2) 0.51670(3) 0.01332(12) Uani 1 1 d . . .
Se1 Se 0.24065(6) 0.01515(3) 0.56663(4) 0.01548(17) Uani 1 1 d . . .
Se2 Se 0.09210(7) 0.13739(3) 0.60011(4) 0.01757(18) Uani 1 1 d . . .
Se3 Se 0.02480(6) 0.11867(3) 0.39905(4) 0.01407(16) Uani 1 1 d . . .
Se4 Se 0.10786(6) 0.29574(3) 0.58842(4) 0.01194(16) Uani 1 1 d . . .
Se5 Se 0.19060(6) 0.24355(3) 0.43196(4) 0.01535(17) Uani 1 1 d . . .
Se6 Se 0.04364(6) 0.39996(3) 0.43905(4) 0.01418(16) Uani 1 1 d . . .
Se7 Se -0.11273(6) 0.24763(3) 0.44276(5) 0.01660(17) Uani 1 1 d . . .
Se8 Se -0.22593(6) 0.38771(4) 0.40926(4) 0.01481(17) Uani 1 1 d . . .
Se9 Se -0.12052(7) 0.37799(4) 0.61116(4) 0.01862(18) Uani 1 1 d . . .
Se10 Se 0.28716(6) 0.38764(3) 0.39137(4) 0.01483(17) Uani 1 1 d . . .
Se11 Se 0.34723(6) 0.36703(3) 0.59261(4) 0.01331(17) Uani 1 1 d . . .
Se12 Se 0.43281(6) 0.50821(3) 0.56160(4) 0.01357(16) Uani 1 1 d . . .
Se13 Se 0.58994(6) 0.35462(3) 0.55762(4) 0.01409(16) Uani 1 1 d . . .
Se14 Se 0.53563(6) 0.46220(3) 0.41158(4) 0.01151(16) Uani 1 1 d . . .
C1A C -0.0772(14) 0.1526(8) 0.7543(10) 0.031(5) Uani 0.555(13) 1 d P A 1
H1AA H -0.1182 0.1252 0.7650 0.037 Uiso 0.555(13) 1 calc PR A 1
C1B C -0.0622(17) 0.1872(9) 0.7946(11) 0.025(5) Uani 0.445(13) 1 d PU A 2
H1BA H -0.1050 0.1738 0.8206 0.031 Uiso 0.445(13) 1 calc PR A 2
C2A C 0.0257(10) 0.1685(6) 0.7995(7) 0.053(4) Uani 0.555(13) 1 d P A 1
H2AA H 0.0593 0.1541 0.8455 0.064 Uiso 0.555(13) 1 calc PR A 1
C2B C 0.0257(10) 0.1685(6) 0.7995(7) 0.053(4) Uani 0.445(13) 1 d P A 2
H2BA H 0.0567 0.1366 0.8228 0.064 Uiso 0.445(13) 1 calc PR A 2
C3A C -0.0210(13) 0.2167(8) 0.6950(10) 0.023(4) Uani 0.555(13) 1 d PU A 1
H3AA H -0.0178 0.2413 0.6577 0.028 Uiso 0.555(13) 1 calc PR A 1
C3B C 0.0018(15) 0.2471(9) 0.7278(10) 0.020(5) Uani 0.445(13) 1 d P A 2
H3BA H 0.0143 0.2773 0.7010 0.024 Uiso 0.445(13) 1 calc PR A 2
C4A C 0.158(7) 0.2104(16) 0.769(4) 0.13(2) Uani 0.40 1 d PU A 1
H4AA H 0.1931 0.1948 0.8161 0.151 Uiso 0.40 1 calc PR A 1
H4AB H 0.1779 0.2484 0.7670 0.151 Uiso 0.40 1 calc PRD A 1
H4AC H 0.1736 0.1897 0.7303 0.151 Uiso 0.40 1 calc PR A 1
C4B C 0.1674(13) 0.2214(6) 0.7716(9) 0.014(3) Uani 0.60 1 d PU A 2
H4BA H 0.1730 0.2511 0.7391 0.016 Uiso 0.60 1 calc PR A 2
H4BB H 0.2014 0.1892 0.7608 0.016 Uiso 0.60 1 calc PR A 2
H4BC H 0.1970 0.2325 0.8219 0.016 Uiso 0.60 1 calc PR A 2
C5A C -0.1923(17) 0.1916(10) 0.6342(10) 0.042(5) Uani 0.555(13) 1 d P A 1
H5AA H -0.1770 0.1954 0.5873 0.050 Uiso 0.555(13) 1 calc PR A 1
H5AB H -0.2289 0.1571 0.6326 0.050 Uiso 0.555(13) 1 calc PR A 1
C5B C -0.1840(15) 0.2584(9) 0.7043(11) 0.022(5) Uani 0.445(13) 1 d P A 2
H5BA H -0.2203 0.2625 0.7410 0.026 Uiso 0.445(13) 1 calc PR A 2
H5BB H -0.1705 0.2956 0.6898 0.026 Uiso 0.445(13) 1 calc PR A 2
C6A C -0.2505(14) 0.2328(6) 0.6409(9) 0.080(6) Uani 0.555(13) 1 d P A 1
H6AA H -0.3070 0.2347 0.5971 0.096 Uiso 0.555(13) 1 calc PR A 1
H6AB H -0.2138 0.2674 0.6447 0.096 Uiso 0.555(13) 1 calc PR A 1
C6B C -0.2505(14) 0.2328(6) 0.6409(9) 0.080(6) Uani 0.445(13) 1 d P A 2
H6BA H -0.2252 0.2409 0.5991 0.096 Uiso 0.445(13) 1 calc PR A 2
H6BB H -0.3144 0.2515 0.6319 0.096 Uiso 0.445(13) 1 calc PR A 2
C7A C -0.2948(15) 0.2250(8) 0.7196(14) 0.046(6) Uani 0.555(13) 1 d P A 1
H7AA H -0.2402 0.2213 0.7645 0.055 Uiso 0.555(13) 1 calc PR A 1
H7AB H -0.3369 0.2559 0.7249 0.055 Uiso 0.555(13) 1 calc PR A 1
C7B C -0.2708(16) 0.1713(9) 0.6397(15) 0.035(6) Uani 0.445(13) 1 d P A 2
H7BA H -0.2104 0.1500 0.6604 0.042 Uiso 0.445(13) 1 calc PR A 2
H7BB H -0.3037 0.1580 0.5902 0.042 Uiso 0.445(13) 1 calc PR A 2
C8A C -0.3555(17) 0.1702(9) 0.7002(12) 0.091(6) Uani 0.555(13) 1 d PU A 1
H8AA H -0.3838 0.1608 0.7396 0.110 Uiso 0.555(13) 1 calc PR A 1
H8AB H -0.3121 0.1409 0.6938 0.110 Uiso 0.555(13) 1 calc PR A 1
H8AC H -0.4082 0.1752 0.6553 0.110 Uiso 0.555(13) 1 calc PR A 1
C8B C -0.3555(17) 0.1702(9) 0.7002(12) 0.091(6) Uani 0.445(13) 1 d PU A 2
H8BA H -0.3728 0.1325 0.7078 0.110 Uiso 0.445(13) 1 calc PR A 2
H8BB H -0.4152 0.1908 0.6772 0.110 Uiso 0.445(13) 1 calc PR A 2
H8BC H -0.3224 0.1868 0.7470 0.110 Uiso 0.445(13) 1 calc PR A 2
C21 C 0.3573(7) 0.1666(4) 0.6461(5) 0.0206(18) Uani 1 1 d . . .
H21A H 0.3256 0.1467 0.6038 0.025 Uiso 1 1 calc R . .
C22 C 0.3864(7) 0.2205(4) 0.6487(5) 0.025(2) Uani 1 1 d . . .
H22A H 0.3777 0.2447 0.6089 0.030 Uiso 1 1 calc R . .
C23 C 0.4285(8) 0.1878(4) 0.7627(5) 0.030(2) Uani 1 1 d . . .
H23A H 0.4536 0.1853 0.8138 0.036 Uiso 1 1 calc R . .
C24 C 0.4743(11) 0.2857(4) 0.7516(7) 0.052(4) Uani 1 1 d . . .
H24A H 0.5002 0.2828 0.8043 0.078 Uiso 1 1 calc R . .
H24B H 0.4238 0.3140 0.7396 0.078 Uiso 1 1 calc R . .
H24C H 0.5275 0.2952 0.7306 0.078 Uiso 1 1 calc R . .
C25 C 0.3653(7) 0.0907(4) 0.7405(5) 0.0234(19) Uani 1 1 d . . .
H25A H 0.3048 0.0759 0.7069 0.028 Uiso 1 1 calc R . .
H25B H 0.3552 0.0927 0.7893 0.028 Uiso 1 1 calc R . .
C26 C 0.4516(7) 0.0516(4) 0.7428(5) 0.0208(18) Uani 1 1 d . . .
H26A H 0.5139 0.0686 0.7705 0.025 Uiso 1 1 calc R . .
H26B H 0.4554 0.0447 0.6929 0.025 Uiso 1 1 calc R . .
C27 C 0.4369(7) -0.0035(4) 0.7791(5) 0.026(2) Uani 1 1 d . . .
H27A H 0.4209 0.0039 0.8251 0.031 Uiso 1 1 calc R . .
H27B H 0.3813 -0.0236 0.7468 0.031 Uiso 1 1 calc R . .
C28 C 0.5301(9) -0.0385(5) 0.7944(7) 0.044(3) Uani 1 1 d . . .
H28A H 0.5193 -0.0729 0.8168 0.065 Uiso 1 1 calc R . .
H28B H 0.5847 -0.0189 0.8271 0.065 Uiso 1 1 calc R . .
H28C H 0.5455 -0.0461 0.7488 0.065 Uiso 1 1 calc R . .
C32 C 0.2317(8) 0.3665(4) 0.8160(5) 0.0237(19) Uani 1 1 d . . .
H32A H 0.2072 0.3308 0.8181 0.028 Uiso 1 1 calc RD . .
C33 C 0.2910(7) 0.4498(4) 0.8489(5) 0.0208(18) Uani 1 1 d . . .
H33A H 0.3145 0.4814 0.8768 0.025 Uiso 1 1 calc R . .
C34 C 0.2515(7) 0.3909(4) 0.7571(5) 0.0241(19) Uani 1 1 d . . .
H34A H 0.2418 0.3755 0.7104 0.029 Uiso 1 1 calc R . .
C35 C 0.3230(8) 0.4835(4) 0.7334(5) 0.026(2) Uani 1 1 d . . .
H35A H 0.3543 0.4639 0.7008 0.032 Uiso 1 1 calc R . .
H35B H 0.3731 0.5072 0.7654 0.032 Uiso 1 1 calc R . .
C36 C 0.2390(9) 0.5195(4) 0.6872(5) 0.030(2) Uani 1 1 d . . .
H36A H 0.2046 0.5366 0.7199 0.036 Uiso 1 1 calc R . .
H36B H 0.2682 0.5491 0.6653 0.036 Uiso 1 1 calc R . .
C37 C 0.1630(9) 0.4898(4) 0.6266(5) 0.032(2) Uani 1 1 d . . .
H37A H 0.1278 0.4629 0.6484 0.038 Uiso 1 1 calc R . .
H37B H 0.1972 0.4697 0.5962 0.038 Uiso 1 1 calc R . .
C38 C 0.0877(10) 0.5293(5) 0.5781(6) 0.041(3) Uani 1 1 d . . .
H38A H 0.0412 0.5087 0.5401 0.061 Uiso 1 1 calc R . .
H38B H 0.1220 0.5558 0.5560 0.061 Uiso 1 1 calc R . .
H38C H 0.0522 0.5485 0.6077 0.061 Uiso 1 1 calc R . .
C41 C 0.7011(8) 0.6093(4) 0.2794(6) 0.034(2) Uani 1 1 d . . .
H41A H 0.7060 0.6466 0.2683 0.041 Uiso 1 1 calc R . .
C42 C 0.6449(8) 0.5704(4) 0.2343(6) 0.031(2) Uani 1 1 d . . .
H42A H 0.6046 0.5758 0.1864 0.038 Uiso 1 1 calc R . .
C43 C 0.7221(7) 0.5311(4) 0.3402(5) 0.0213(19) Uani 1 1 d . . .
H43A H 0.7430 0.5050 0.3776 0.026 Uiso 1 1 calc R . .
C44 C 0.6143(8) 0.4680(4) 0.2446(5) 0.025(2) Uani 1 1 d . . .
H44A H 0.6351 0.4399 0.2819 0.038 Uiso 1 1 calc R . .
H44B H 0.6354 0.4578 0.2020 0.038 Uiso 1 1 calc R . .
H44C H 0.5428 0.4712 0.2308 0.038 Uiso 1 1 calc R . .
C45 C 0.8170(8) 0.6099(4) 0.4092(6) 0.030(2) Uani 1 1 d . . .
H45A H 0.8574 0.5816 0.4402 0.037 Uiso 1 1 calc R . .
H45B H 0.7778 0.6281 0.4376 0.037 Uiso 1 1 calc R . .
C46 C 0.8847(8) 0.6520(4) 0.3893(6) 0.034(2) Uani 1 1 d . . .
H46A H 0.8450 0.6836 0.3660 0.040 Uiso 1 1 calc R . .
H46B H 0.9144 0.6357 0.3534 0.040 Uiso 1 1 calc R . .
C47 C 0.9667(9) 0.6721(5) 0.4543(8) 0.047(3) Uani 1 1 d . . .
H47A H 1.0094 0.6411 0.4759 0.056 Uiso 1 1 calc R . .
H47B H 0.9377 0.6869 0.4915 0.056 Uiso 1 1 calc R . .
C48 C 1.0299(11) 0.7174(6) 0.4313(10) 0.063(4) Uani 1 1 d . . .
H48A H 1.0815 0.7294 0.4739 0.095 Uiso 1 1 calc R . .
H48B H 0.9879 0.7484 0.4107 0.095 Uiso 1 1 calc R . .
H48C H 1.0595 0.7027 0.3951 0.095 Uiso 1 1 calc R . .
C100 C 0.2457(9) 0.3955(5) 0.9474(6) 0.037(3) Uani 1 1 d . . .
H10A H 0.2663 0.4281 0.9770 0.056 Uiso 1 1 calc R . .
H10B H 0.2871 0.3647 0.9694 0.056 Uiso 1 1 calc R . .
H10C H 0.1773 0.3873 0.9445 0.056 Uiso 1 1 calc R . .
N1A N 0.0620(7) 0.2082(4) 0.7611(5) 0.033(2) Uani 0.555(13) 1 d P A 1
N1B N 0.0620(7) 0.2082(4) 0.7611(5) 0.033(2) Uani 0.445(13) 1 d P A 2
N2 N 0.3829(6) 0.1469(3) 0.7166(4) 0.0209(16) Uani 1 1 d . . .
N2A N -0.0987(10) 0.1875(6) 0.6926(7) 0.021(3) Uani 0.555(13) 1 d P A 1
N2B N -0.0841(13) 0.2320(6) 0.7426(9) 0.019(4) Uani 0.445(13) 1 d P A 2
N3 N 0.4308(7) 0.2324(3) 0.7214(5) 0.033(2) Uani 1 1 d . . .
N5 N 0.2883(6) 0.4427(3) 0.7791(4) 0.0195(15) Uani 1 1 d . . .
N6 N 0.2552(6) 0.4053(3) 0.8731(4) 0.0184(15) Uani 1 1 d . . .
N7 N 0.6595(6) 0.5214(3) 0.2735(4) 0.0218(16) Uani 1 1 d . . .
N8 N 0.7493(6) 0.5834(3) 0.3445(4) 0.0225(17) Uani 1 1 d . . .

loop_
_atom_site_aniso_label
_atom_site_aniso_U_11
_atom_site_aniso_U_22
_atom_site_aniso_U_33
_atom_site_aniso_U_23
_atom_site_aniso_U_13
_atom_site_aniso_U_12
Sn1 0.0125(3) 0.0062(2) 0.0174(2) 0.00087(19) 0.0050(2) -0.0005(2)
Sn2 0.0125(3) 0.0055(2) 0.0198(3) 0.0014(2) 0.0048(2) 0.0000(2)
Sn3 0.0108(3) 0.0082(2) 0.0184(3) -0.0007(2) 0.0052(2) 0.0007(2)
Sn4 0.0102(3) 0.0070(2) 0.0177(3) -0.00045(19) 0.0042(2) -0.0011(2)
Sn5 0.0101(3) 0.0069(2) 0.0174(3) 0.0001(2) 0.0043(2) -0.0008(2)
Sn6 0.0122(3) 0.0090(3) 0.0204(3) -0.00253(19) 0.0073(2) 0.0000(2)
Se1 0.0134(4) 0.0095(4) 0.0215(4) -0.0033(3) 0.0016(3) -0.0005(3)
Se2 0.0282(5) 0.0071(4) 0.0169(4) -0.0001(3) 0.0054(3) -0.0010(3)
Se3 0.0180(4) 0.0070(4) 0.0168(4) 0.0007(3) 0.0042(3) -0.0017(3)
Se4 0.0114(4) 0.0082(4) 0.0166(4) 0.0012(3) 0.0044(3) -0.0005(3)
Se5 0.0174(4) 0.0091(4) 0.0220(4) -0.0034(3) 0.0096(3) -0.0021(3)
Se6 0.0126(4) 0.0099(4) 0.0199(4) 0.0037(3) 0.0043(3) 0.0010(3)
Se7 0.0117(4) 0.0099(4) 0.0262(4) -0.0032(3) 0.0020(3) -0.0002(3)
Se8 0.0132(4) 0.0150(4) 0.0161(4) 0.0000(3) 0.0040(3) 0.0044(3)
Se9 0.0156(4) 0.0222(4) 0.0175(4) -0.0030(3) 0.0037(3) 0.0057(3)
Se10 0.0146(4) 0.0160(4) 0.0143(4) -0.0002(3) 0.0047(3) -0.0049(3)
Se11 0.0125(4) 0.0125(4) 0.0147(4) 0.0015(3) 0.0035(3) -0.0030(3)
Se12 0.0157(4) 0.0082(4) 0.0189(4) -0.0007(3) 0.0083(3) -0.0003(3)
Se13 0.0140(4) 0.0091(4) 0.0200(4) 0.0030(3) 0.0061(3) 0.0016(3)
Se14 0.0121(4) 0.0075(4) 0.0156(4) 0.0000(3) 0.0051(3) -0.0008(3)
C1A 0.023(10) 0.038(11) 0.036(10) 0.022(8) 0.017(8) 0.006(8)
C1B 0.026(5) 0.025(5) 0.026(5) 0.0003(10) 0.0073(17) -0.0001(10)
C2A 0.046(7) 0.072(9) 0.053(7) 0.043(7) 0.034(6) 0.038(7)
C2B 0.046(7) 0.072(9) 0.053(7) 0.043(7) 0.034(6) 0.038(7)
C3A 0.023(4) 0.023(4) 0.023(4) 0.0003(10) 0.0064(14) 0.0001(10)
C3B 0.016(10) 0.030(12) 0.015(9) 0.012(8) 0.007(8) 0.005(9)
C4A 0.13(2) 0.13(2) 0.13(2) 0.0001(10) 0.035(7) 0.0000(10)
C4B 0.014(3) 0.013(3) 0.014(3) 0.0006(10) 0.0028(13) -0.0005(10)
C5A 0.050(14) 0.049(13) 0.024(9) 0.010(8) 0.006(9) 0.007(11)
C5B 0.017(11) 0.024(11) 0.028(10) 0.002(8) 0.010(8) -0.001(8)
C6A 0.093(13) 0.034(8) 0.076(10) 0.028(7) -0.040(9) -0.022(8)
C6B 0.093(13) 0.034(8) 0.076(10) 0.028(7) -0.040(9) -0.022(8)
C7A 0.024(10) 0.025(10) 0.082(16) -0.015(10) 0.003(11) 0.014(8)
C7B 0.012(11) 0.020(11) 0.064(16) 0.004(10) -0.005(10) 0.001(9)
C8A 0.091(6) 0.091(6) 0.092(6) 0.0002(7) 0.0254(17) 0.0000(7)
C8B 0.091(6) 0.091(6) 0.092(6) 0.0002(7) 0.0254(17) 0.0000(7)
C21 0.016(4) 0.025(5) 0.020(4) -0.005(3) 0.003(3) 0.007(4)
C22 0.021(5) 0.027(5) 0.018(4) -0.005(4) -0.008(4) 0.009(4)
C23 0.040(6) 0.021(5) 0.023(4) -0.003(4) 0.000(4) 0.003(4)
C24 0.073(9) 0.012(5) 0.043(6) -0.006(4) -0.029(6) -0.001(5)
C25 0.019(5) 0.025(5) 0.029(5) -0.002(4) 0.011(4) -0.002(4)
C26 0.018(5) 0.021(5) 0.026(4) -0.003(3) 0.009(4) -0.003(4)
C27 0.020(5) 0.028(5) 0.027(5) 0.001(4) 0.003(4) -0.011(4)
C28 0.031(6) 0.031(6) 0.071(8) 0.016(5) 0.017(6) 0.008(5)
C32 0.028(5) 0.019(5) 0.027(5) 0.001(3) 0.013(4) 0.001(4)
C33 0.017(4) 0.018(4) 0.026(4) -0.005(3) 0.005(4) -0.003(4)
C34 0.027(5) 0.021(5) 0.027(5) -0.001(4) 0.011(4) 0.003(4)
C35 0.030(5) 0.021(5) 0.029(5) -0.005(4) 0.008(4) -0.011(4)
C36 0.045(6) 0.017(5) 0.030(5) 0.004(4) 0.014(5) -0.001(4)
C37 0.043(6) 0.025(5) 0.026(5) 0.001(4) 0.006(5) 0.005(5)
C38 0.050(7) 0.041(6) 0.035(6) 0.010(5) 0.018(5) 0.024(6)
C41 0.037(6) 0.021(5) 0.047(6) 0.021(5) 0.014(5) 0.009(4)
C42 0.038(6) 0.030(5) 0.031(5) 0.014(4) 0.017(5) 0.006(5)
C43 0.023(5) 0.026(5) 0.018(4) 0.005(3) 0.010(4) 0.008(4)
C44 0.027(5) 0.024(5) 0.025(4) 0.003(4) 0.008(4) 0.003(4)
C45 0.034(6) 0.025(5) 0.033(5) -0.001(4) 0.011(5) 0.000(4)
C46 0.034(6) 0.018(5) 0.057(7) -0.002(4) 0.026(5) 0.006(4)
C47 0.040(7) 0.034(6) 0.070(8) -0.013(6) 0.022(6) 0.001(5)
C48 0.043(8) 0.047(8) 0.097(11) -0.006(8) 0.013(8) -0.008(7)
C100 0.046(7) 0.037(6) 0.034(6) -0.003(4) 0.020(5) -0.020(5)
N1A 0.046(6) 0.029(5) 0.034(4) 0.020(4) 0.026(4) 0.027(4)
N1B 0.046(6) 0.029(5) 0.034(4) 0.020(4) 0.026(4) 0.027(4)
N2 0.023(4) 0.019(4) 0.021(4) -0.007(3) 0.007(3) 0.005(3)
N2A 0.016(7) 0.024(7) 0.024(7) 0.010(5) 0.007(5) 0.005(6)
N2B 0.028(10) 0.011(8) 0.019(8) 0.003(6) 0.007(7) 0.000(7)
N3 0.042(5) 0.018(4) 0.030(4) -0.004(3) -0.005(4) 0.007(4)
N5 0.020(4) 0.013(3) 0.028(4) 0.000(3) 0.010(3) 0.001(3)
N6 0.018(4) 0.014(4) 0.021(4) 0.001(3) 0.002(3) 0.003(3)
N7 0.024(4) 0.019(4) 0.025(4) 0.008(3) 0.012(3) 0.008(3)
N8 0.025(4) 0.017(4) 0.025(4) 0.003(3) 0.006(3) 0.003(3)

loop_
_atom_type_symbol
_atom_type_description
_atom_type_scat_dispersion_real
_atom_type_scat_dispersion_imag
_atom_type_scat_source
C C 0.0033 0.0016 'International Tables Vol C Tables 4.2.6.8 and 6.1.1.4'
H H 0.0000 0.0000 'International Tables Vol C Tables 4.2.6.8 and 6.1.1.4'
N N 0.0061 0.0033 'International Tables Vol C Tables 4.2.6.8 and 6.1.1.4'
Se Se -0.0929 2.2259 'International Tables Vol C Tables 4.2.6.8 and 6.1.1.4'
Sn Sn -0.6537 1.4246 'International Tables Vol C Tables 4.2.6.8 and 6.1.1.4'

loop_
_geom_angle_atom_site_label_1
_geom_angle_atom_site_label_2
_geom_angle_atom_site_label_3
_geom_angle
_geom_angle_site_symmetry_1
_geom_angle_site_symmetry_3
Se3 Sn1 Se12 124.88(4) . 3_445
Se3 Sn1 Se1 122.55(4) . .
Se12 Sn1 Se1 112.55(4) 3_445 .
Se3 Sn1 Se2 89.24(3) . .
Se12 Sn1 Se2 91.53(3) 3_445 .
Se1 Sn1 Se2 90.77(4) . .
Se3 Sn1 Se14 91.86(3) . 3_445
Se12 Sn1 Se14 88.08(3) 3_445 3_445
Se1 Sn1 Se14 88.39(4) . 3_445
Se2 Sn1 Se14 178.86(3) . 3_445
Se2 Sn2 Se7 119.40(4) . .
Se2 Sn2 Se5 127.37(4) . .
Se7 Sn2 Se5 113.10(4) . .
Se2 Sn2 Se3 89.41(3) . .
Se7 Sn2 Se3 94.42(4) . .
Se5 Sn2 Se3 90.22(3) . .
Se2 Sn2 Se4 92.31(3) . .
Se7 Sn2 Se4 87.21(4) . .
Se5 Sn2 Se4 86.47(3) . .
Se3 Sn2 Se4 176.67(3) . .
Se9 Sn3 Se6 123.97(4) . .
Se9 Sn3 Se7 123.06(4) . .
Se6 Sn3 Se7 112.79(4) . .
Se9 Sn3 Se4 95.68(4) . .
Se6 Sn3 Se4 89.21(3) . .
Se7 Sn3 Se4 88.90(4) . .
Se9 Sn3 Se8 89.22(4) . .
Se6 Sn3 Se8 87.62(3) . .
Se7 Sn3 Se8 88.85(4) . .
Se4 Sn3 Se8 175.07(3) . .
Se11 Sn4 Se6 125.06(4) . .
Se11 Sn4 Se5 119.22(3) . .
Se6 Sn4 Se5 115.14(4) . .
Se11 Sn4 Se10 90.50(3) . .
Se6 Sn4 Se10 92.02(3) . .
Se5 Sn4 Se10 95.37(3) . .
Se11 Sn4 Se4 89.01(3) . .
Se6 Sn4 Se4 86.96(3) . .
Se5 Sn4 Se4 86.25(3) . .
Se10 Sn4 Se4 178.34(3) . .
Se10 Sn5 Se12 118.74(3) . .
Se10 Sn5 Se13 127.08(4) . .
Se12 Sn5 Se13 114.09(4) . .
Se10 Sn5 Se11 89.83(3) . .
Se12 Sn5 Se11 89.73(3) . .
Se13 Sn5 Se11 87.49(3) . .
Se10 Sn5 Se14 94.24(3) . .
Se12 Sn5 Se14 89.01(3) . .
Se13 Sn5 Se14 89.42(3) . .
Se11 Sn5 Se14 175.85(3) . .
Se8 Sn6 Se13 119.82(4) 1_655 .
Se8 Sn6 Se1 120.22(3) 1_655 3
Se13 Sn6 Se1 118.51(3) . 3
Se8 Sn6 Se9 90.95(4) 1_655 1_655
Se13 Sn6 Se9 97.57(4) . 1_655
Se1 Sn6 Se9 93.55(3) 3 1_655
Se8 Sn6 Se14 88.26(3) 1_655 .
Se13 Sn6 Se14 85.00(3) . .
Se1 Sn6 Se14 84.70(3) 3 .
Se9 Sn6 Se14 177.37(3) 1_655 .
Sn6 Se1 Sn1 96.88(4) 3_445 .
Sn2 Se2 Sn1 90.54(4) . .
Sn1 Se3 Sn2 90.71(3) . .
Sn3 Se4 Sn2 86.76(3) . .
Sn3 Se4 Sn4 85.81(3) . .
Sn2 Se4 Sn4 86.54(3) . .
Sn4 Se5 Sn2 96.50(3) . .
Sn4 Se6 Sn3 94.52(3) . .
Sn2 Se7 Sn3 94.15(4) . .
Sn6 Se8 Sn3 89.53(3) 1_455 .
Sn3 Se9 Sn6 90.08(4) . 1_455
Sn5 Se10 Sn4 89.62(3) . .
Sn4 Se11 Sn5 90.04(3) . .
Sn1 Se12 Sn5 93.23(3) 3 .
Sn6 Se13 Sn5 95.49(3) . .
Sn5 Se14 Sn1 86.89(3) . 3
Sn5 Se14 Sn6 84.86(3) . .
Sn1 Se14 Sn6 85.37(3) 3 .
N2A C1A C2A 105.5(13) . .
N2A C1A H1AA 127.3 . .
C2A C1A H1AA 127.3 . .
N2B C1B H1BA 125.4 . .
N1A C2A C1A 108.2(11) . .
N1A C2A H2AA 125.9 . .
C1A C2A H2AA 125.9 . .
N2A C3A N1A 114.4(14) . .
N2A C3A H3AA 122.8 . .
N1A C3A H3AA 122.8 . .
N2B C3B H3BA 129.3 . .
N1A C4A H4AA 109.3 . .
N1A C4A H4AB 109.5 . .
H4AA C4A H4AB 109.5 . .
N1A C4A H4AC 109.6 . .
H4AA C4A H4AC 109.5 . .
H4AB C4A H4AC 109.5 . .
H4BA C4B H4BB 109.5 . .
H4BA C4B H4BC 109.5 . .
H4BB C4B H4BC 109.5 . .
C6A C5A N2A 115.2(18) . .
C6A C5A H5AA 108.5 . .
N2A C5A H5AA 108.5 . .
C6A C5A H5AB 108.5 . .
N2A C5A H5AB 108.5 . .
H5AA C5A H5AB 107.5 . .
N2B C5B H5BA 107.1 . .
N2B C5B H5BB 107.1 . .
H5BA C5B H5BB 106.8 . .
C5A C6A C7A 111.9(13) . .
C5A C6A H6AA 109.2 . .
C7A C6A H6AA 109.2 . .
C5A C6A H6AB 109.2 . .
C7A C6A H6AB 109.2 . .
H6AA C6A H6AB 107.9 . .
C8A C7A C6A 100.8(15) . .
C8A C7A H7AA 111.6 . .
C6A C7A H7AA 111.6 . .
C8A C7A H7AB 111.6 . .
C6A C7A H7AB 111.6 . .
H7AA C7A H7AB 109.4 . .
H7BA C7B H7BB 109.7 . .
C7A C8A H8AA 109.5 . .
C7A C8A H8AB 109.5 . .
H8AA C8A H8AB 109.5 . .
C7A C8A H8AC 109.5 . .
H8AA C8A H8AC 109.5 . .
H8AB C8A H8AC 109.5 . .
C22 C21 N2 107.7(8) . .
C22 C21 H21A 126.2 . .
N2 C21 H21A 126.2 . .
C21 C22 N3 106.5(8) . .
C21 C22 H22A 126.8 . .
N3 C22 H22A 126.8 . .
N3 C23 N2 107.2(8) . .
N3 C23 H23A 126.4 . .
N2 C23 H23A 126.4 . .
N3 C24 H24A 109.5 . .
N3 C24 H24B 109.5 . .
H24A C24 H24B 109.5 . .
N3 C24 H24C 109.5 . .
H24A C24 H24C 109.5 . .
H24B C24 H24C 109.5 . .
N2 C25 C26 112.4(7) . .
N2 C25 H25A 109.1 . .
C26 C25 H25A 109.1 . .
N2 C25 H25B 109.1 . .
C26 C25 H25B 109.1 . .
H25A C25 H25B 107.9 . .
C25 C26 C27 110.1(7) . .
C25 C26 H26A 109.6 . .
C27 C26 H26A 109.6 . .
C25 C26 H26B 109.6 . .
C27 C26 H26B 109.6 . .
H26A C26 H26B 108.1 . .
C28 C27 C26 110.7(8) . .
C28 C27 H27A 109.5 . .
C26 C27 H27A 109.5 . .
C28 C27 H27B 109.5 . .
C26 C27 H27B 109.5 . .
H27A C27 H27B 108.1 . .
C27 C28 H28A 109.5 . .
C27 C28 H28B 109.5 . .
H28A C28 H28B 109.5 . .
C27 C28 H28C 109.5 . .
H28A C28 H28C 109.5 . .
H28B C28 H28C 109.5 . .
C34 C32 N6 106.7(8) . .
C34 C32 H32A 126.7 . .
N6 C32 H32A 126.7 . .
N5 C33 N6 109.5(8) . .
N5 C33 H33A 125.2 . .
N6 C33 H33A 125.2 . .
C32 C34 N5 106.9(8) . .
C32 C34 H34A 126.5 . .
N5 C34 H34A 126.5 . .
N5 C35 C36 112.9(8) . .
N5 C35 H35A 109.0 . .
C36 C35 H35A 109.0 . .
N5 C35 H35B 109.0 . .
C36 C35 H35B 109.0 . .
H35A C35 H35B 107.8 . .
C37 C36 C35 115.5(8) . .
C37 C36 H36A 108.4 . .
C35 C36 H36A 108.4 . .
C37 C36 H36B 108.4 . .
C35 C36 H36B 108.4 . .
H36A C36 H36B 107.5 . .
C36 C37 C38 112.3(9) . .
C36 C37 H37A 109.1 . .
C38 C37 H37A 109.1 . .
C36 C37 H37B 109.1 . .
C38 C37 H37B 109.1 . .
H37A C37 H37B 107.9 . .
C37 C38 H38A 109.5 . .
C37 C38 H38B 109.5 . .
H38A C38 H38B 109.5 . .
C37 C38 H38C 109.5 . .
H38A C38 H38C 109.5 . .
H38B C38 H38C 109.5 . .
C42 C41 N8 107.5(9) . .
C42 C41 H41A 126.3 . .
N8 C41 H41A 126.3 . .
C41 C42 N7 106.4(9) . .
C41 C42 H42A 126.8 . .
N7 C42 H42A 126.8 . .
N8 C43 N7 109.1(8) . .
N8 C43 H43A 125.4 . .
N7 C43 H43A 125.4 . .
N7 C44 H44A 109.5 . .
N7 C44 H44B 109.5 . .
H44A C44 H44B 109.5 . .
N7 C44 H44C 109.5 . .
H44A C44 H44C 109.5 . .
H44B C44 H44C 109.5 . .
N8 C45 C46 112.9(9) . .
N8 C45 H45A 109.0 . .
C46 C45 H45A 109.0 . .
N8 C45 H45B 109.0 . .
C46 C45 H45B 109.0 . .
H45A C45 H45B 107.8 . .
C45 C46 C47 113.7(10) . .
C45 C46 H46A 108.8 . .
C47 C46 H46A 108.8 . .
C45 C46 H46B 108.8 . .
C47 C46 H46B 108.8 . .
H46A C46 H46B 107.7 . .
C46 C47 C48 111.4(11) . .
C46 C47 H47A 109.4 . .
C48 C47 H47A 109.4 . .
C46 C47 H47B 109.4 . .
C48 C47 H47B 109.4 . .
H47A C47 H47B 108.0 . .
C47 C48 H48A 109.5 . .
C47 C48 H48B 109.5 . .
H48A C48 H48B 109.5 . .
C47 C48 H48C 109.5 . .
H48A C48 H48C 109.5 . .
H48B C48 H48C 109.5 . .
N6 C100 H10A 109.5 . .
N6 C100 H10B 109.5 . .
H10A C100 H10B 109.5 . .
N6 C100 H10C 109.5 . .
H10A C100 H10C 109.5 . .
H10B C100 H10C 109.5 . .
C4A N1A C2A 119(4) . .
C4A N1A C3A 130(4) . .
C2A N1A C3A 103.1(11) . .
C23 N2 C21 108.8(8) . .
C23 N2 C25 124.3(8) . .
C21 N2 C25 126.9(8) . .
C3A N2A C1A 108.6(15) . .
C3A N2A C5A 124.0(15) . .
C1A N2A C5A 127.4(16) . .
C3B N2B C1B 108.2(17) . .
C3B N2B C5B 122.5(15) . .
C1B N2B C5B 129.2(17) . .
C23 N3 C22 109.8(9) . .
C23 N3 C24 123.7(8) . .
C22 N3 C24 126.5(9) . .
C33 N5 C34 108.9(7) . .
C33 N5 C35 125.2(8) . .
C34 N5 C35 125.9(7) . .
C33 N6 C32 107.9(7) . .
C33 N6 C100 127.4(8) . .
C32 N6 C100 124.6(8) . .
C43 N7 C42 108.3(8) . .
C43 N7 C44 127.0(7) . .
C42 N7 C44 124.6(8) . .
C43 N8 C41 108.6(9) . .
C43 N8 C45 125.3(8) . .
C41 N8 C45 126.0(9) . .

loop_
_geom_bond_atom_site_label_1
_geom_bond_atom_site_label_2
_geom_bond_distance
_geom_bond_site_symmetry_2
Sn1 Se3 2.5206(10) .
Sn1 Se12 2.5625(10) 3_445
Sn1 Se1 2.5696(12) .
Sn1 Se2 2.7000(10) .
Sn1 Se14 2.7298(10) 3_445
Sn2 Se2 2.5205(10) .
Sn2 Se7 2.5620(12) .
Sn2 Se5 2.5803(11) .
Sn2 Se3 2.6925(10) .
Sn2 Se4 2.7822(10) .
Sn3 Se9 2.5304(11) .
Sn3 Se6 2.5606(10) .
Sn3 Se7 2.5741(10) .
Sn3 Se4 2.6927(13) .
Sn3 Se8 2.7125(13) .
Sn4 Se11 2.5044(13) .
Sn4 Se6 2.5434(11) .
Sn4 Se5 2.5591(10) .
Sn4 Se10 2.6787(10) .
Sn4 Se4 2.8118(10) .
Sn5 Se10 2.5296(13) .
Sn5 Se12 2.5629(10) .
Sn5 Se13 2.5724(11) .
Sn5 Se11 2.6842(10) .
Sn5 Se14 2.6869(10) .
Sn6 Se8 2.5028(10) 1_655
Sn6 Se13 2.5433(10) .
Sn6 Se1 2.5521(10) 3
Sn6 Se9 2.6626(13) 1_655
Sn6 Se14 2.9195(13) .
Se1 Sn6 2.5522(10) 3_445
Se8 Sn6 2.5028(10) 1_455
Se9 Sn6 2.6627(13) 1_455
Se12 Sn1 2.5625(10) 3
Se14 Sn1 2.7298(10) 3
C1A N2A 1.40(2) .
C1A C2A 1.50(2) .
C1A H1AA 0.9300 .
C1B N2B 1.43(3) .
C1B H1BA 0.9300 .
C2A N1A 1.377(14) .
C2A H2AA 0.9300 .
C3A N2A 1.28(2) .
C3A N1A 1.46(2) .
C3A H3AA 0.9300 .
C3B N2B 1.35(3) .
C3B H3BA 0.9300 .
C4A N1A 1.30(9) .
C4A H4AA 0.9600 .
C4A H4AB 0.9600 .
C4A H4AC 0.9600 .
C4B H4BA 0.9600 .
C4B H4BB 0.9600 .
C4B H4BC 0.9600 .
C5A C6A 1.31(3) .
C5A N2A 1.46(3) .
C5A H5AA 0.9700 .
C5A H5AB 0.9700 .
C5B N2B 1.52(3) .
C5B H5BA 0.9700 .
C5B H5BB 0.9700 .
C6A C7A 1.77(3) .
C6A H6AA 0.9700 .
C6A H6AB 0.9700 .
C7A C8A 1.56(3) .
C7A H7AA 0.9700 .
C7A H7AB 0.9700 .
C7B H7BA 0.9700 .
C7B H7BB 0.9700 .
C8A H8AA 0.9600 .
C8A H8AB 0.9600 .
C8A H8AC 0.9600 .
C21 C22 1.357(14) .
C21 N2 1.362(12) .
C21 H21A 0.9300 .
C22 N3 1.367(12) .
C22 H22A 0.9300 .
C23 N3 1.334(13) .
C23 N2 1.348(12) .
C23 H23A 0.9300 .
C24 N3 1.463(13) .
C24 H24A 0.9600 .
C24 H24B 0.9600 .
C24 H24C 0.9600 .
C25 N2 1.468(12) .
C25 C26 1.520(12) .
C25 H25A 0.9700 .
C25 H25B 0.9700 .
C26 C27 1.532(12) .
C26 H26A 0.9700 .
C26 H26B 0.9700 .
C27 C28 1.508(15) .
C27 H27A 0.9700 .
C27 H27B 0.9700 .
C28 H28A 0.9600 .
C28 H28B 0.9600 .
C28 H28C 0.9600 .
C32 C34 1.352(13) .
C32 N6 1.392(12) .
C32 H32A 0.9300 .
C33 N5 1.317(11) .
C33 N6 1.317(12) .
C33 H33A 0.9300 .
C34 N5 1.368(12) .
C34 H34A 0.9300 .
C35 N5 1.474(11) .
C35 C36 1.520(14) .
C35 H35A 0.9700 .
C35 H35B 0.9700 .
C36 C37 1.504(14) .
C36 H36A 0.9700 .
C36 H36B 0.9700 .
C37 C38 1.519(14) .
C37 H37A 0.9700 .
C37 H37B 0.9700 .
C38 H38A 0.9600 .
C38 H38B 0.9600 .
C38 H38C 0.9600 .
C41 C42 1.356(16) .
C41 N8 1.371(13) .
C41 H41A 0.9300 .
C42 N7 1.376(12) .
C42 H42A 0.9300 .
C43 N8 1.311(12) .
C43 N7 1.336(12) .
C43 H43A 0.9300 .
C44 N7 1.469(12) .
C44 H44A 0.9600 .
C44 H44B 0.9600 .
C44 H44C 0.9600 .
C45 N8 1.463(13) .
C45 C46 1.501(14) .
C45 H45A 0.9700 .
C45 H45B 0.9700 .
C46 C47 1.503(17) .
C46 H46A 0.9700 .
C46 H46B 0.9700 .
C47 C48 1.537(19) .
C47 H47A 0.9700 .
C47 H47B 0.9700 .
C48 H48A 0.9600 .
C48 H48B 0.9600 .
C48 H48C 0.9600 .
C100 N6 1.461(12) .
C100 H10A 0.9600 .
C100 H10B 0.9600 .
C100 H10C 0.9600 .
